data_7015637
loop_
_publ_author_name
'Di Nicola, C.'
'Garau, F.'
'Marchetti, F.'
'Monari, M.'
'Pandolfo, L.'
'Pettinari, C.'
'Venzo, A.'

_publ_section_title
;
 Synthesis, characterization, crystal structure and preliminary
 reactivity behaviour of new heteropolytopic ligands based on the
 1,3,5-triazine spacer and pyrazolyl, tris-pyrazolylmethyl and
 tris-pyrazolylethoxy bonding fragments.
;
_journal_issue 18
_journal_name_full 'Dalton transactions (Cambridge, England : 2003)'
_journal_page_first 4941
_journal_page_last 4953
_journal_paper_doi 10.1039/c0dt01787f
_journal_volume 40
_journal_year 2011
_chemical_formula_sum 'C11 H12 N6 O'
_chemical_formula_weight 244.27
_chemical_name_systematic
;
?
;
_space_group_IT_number 15
_symmetry_cell_setting monoclinic
_symmetry_space_group_name_Hall '-C 2yc'
_symmetry_space_group_name_H-M 'C 1 2/c 1'
_atom_sites_solution_hydrogens geom
_atom_sites_solution_primary direct
_atom_sites_solution_secondary difmap
_audit_creation_method SHELXL-97
_cell_angle_alpha 90.00
_cell_angle_beta 125.6120(10)
_cell_angle_gamma 90.00
_cell_formula_units_Z 8
_cell_length_a 19.6841(11)
_cell_length_b 11.6982(6)
_cell_length_c 12.5672(7)
_cell_measurement_reflns_used 2024
_cell_measurement_temperature 298(2)
_cell_measurement_theta_max 23.55
_cell_measurement_theta_min 2.57
_cell_volume 2352.6(2)
_computing_cell_refinement SMART
_computing_data_collection SMART
_computing_data_reduction SAINT+
_computing_molecular_graphics 'SCHAKAL99 (Keller 1999)'
_computing_publication_material 'SHELXL-97 (Sheldrick, 1997)'
_computing_structure_refinement 'SHELXL-97 (Sheldrick, 1997)'
_computing_structure_solution 'SIR-97 (Giacovazzo, 1997)'
_diffrn_ambient_temperature 298(2)
_diffrn_measured_fraction_theta_full 0.985
_diffrn_measured_fraction_theta_max 0.985
_diffrn_measurement_device_type 'Bruker SMART Apex II CCD'
_diffrn_measurement_method 'phi and omega scans'
_diffrn_radiation_monochromator graphite
_diffrn_radiation_source 'fine-focus sealed tube'
_diffrn_radiation_type MoK\a
_diffrn_radiation_wavelength 0.71073
_diffrn_reflns_av_R_equivalents 0.0158
_diffrn_reflns_av_sigmaI/netI 0.0115
_diffrn_reflns_limit_h_max 25
_diffrn_reflns_limit_h_min -25
_diffrn_reflns_limit_k_max 15
_diffrn_reflns_limit_k_min -15
_diffrn_reflns_limit_l_max 16
_diffrn_reflns_limit_l_min -16
_diffrn_reflns_number 13081
_diffrn_reflns_theta_full 27.98
_diffrn_reflns_theta_max 27.98
_diffrn_reflns_theta_min 2.16
_exptl_absorpt_coefficient_mu 0.097
_exptl_absorpt_correction_T_max 0.981
_exptl_absorpt_correction_T_min 0.965
_exptl_absorpt_correction_type empirical
_exptl_absorpt_process_details SADABS
_exptl_crystal_colour white
_exptl_crystal_density_diffrn 1.379
_exptl_crystal_density_method 'not measured'
_exptl_crystal_description block
_exptl_crystal_F_000 1024
_exptl_crystal_size_max 0.30
_exptl_crystal_size_mid 0.28
_exptl_crystal_size_min 0.25
_refine_diff_density_max 0.259
_refine_diff_density_min -0.335
_refine_diff_density_rms 0.075
_refine_ls_extinction_method none
_refine_ls_goodness_of_fit_ref 1.062
_refine_ls_hydrogen_treatment mixed
_refine_ls_matrix_type full
_refine_ls_number_parameters 167
_refine_ls_number_reflns 2794
_refine_ls_number_restraints 1
_refine_ls_restrained_S_all 1.061
_refine_ls_R_factor_all 0.0480
_refine_ls_R_factor_gt 0.0441
_refine_ls_shift/su_max 0.001
_refine_ls_shift/su_mean 0.000
_refine_ls_structure_factor_coef Fsqd
_refine_ls_weighting_details 'calc w=1/[\s^2^(Fo^2^)+(0.0737P)^2^+0.6254P] where P=(Fo^2^+2Fc^2^)/3'
_refine_ls_weighting_scheme calc
_refine_ls_wR_factor_gt 0.1186
_refine_ls_wR_factor_ref 0.1229
_reflns_number_gt 2481
_reflns_number_total 2794
_reflns_threshold_expression >2\s(I)
_cod_data_source_file c0dt01787f.txt
_cod_data_source_block tpetoh
_cod_depositor_comments
;
The following automatic conversions were performed:
'_symmetry_cell_setting' value 'Monoclinic' changed to 'monoclinic'
according to '/home/saulius/struct/CIF-dictionaries/cif_core.dic'
dictionary named 'cif_core.dic' version 2.4.1 from 2010-06-29.

Automatic conversion script
Id: cif_fix_enum 1555 2011-01-17 13:19:09Z saulius 
;
_cod_original_sg_symbol_H-M C2/c
_cod_database_code 7015637

loop_
_symmetry_equiv_pos_as_xyz
'x, y, z'
'-x, y, -z+1/2'
'x+1/2, y+1/2, z'
'-x+1/2, y+1/2, -z+1/2'
'-x, -y, -z'
'x, -y, z-1/2'
'-x+1/2, -y+1/2, -z'
'x+1/2, -y+1/2, z-1/2'

loop_
_atom_site_label
_atom_site_type_symbol
_atom_site_fract_x
_atom_site_fract_y
_atom_site_fract_z
_atom_site_U_iso_or_equiv
_atom_site_adp_type
_atom_site_occupancy
_atom_site_symmetry_multiplicity
_atom_site_calc_flag
_atom_site_refinement_flags
_atom_site_disorder_assembly
_atom_site_disorder_group
N1 N 0.18424(6) 0.88383(8) 0.30544(9) 0.0400(2) Uani 1 1 d . . .
N2 N 0.16973(8) 0.88720(9) 0.39904(11) 0.0540(3) Uani 1 1 d . . .
N3 N 0.14781(6) 1.07194(8) 0.22619(9) 0.0400(2) Uani 1 1 d . . .
N4 N 0.16301(7) 1.17860(9) 0.20196(12) 0.0516(3) Uani 1 1 d . . .
N5 N 0.28831(6) 1.03009(8) 0.39885(9) 0.0421(2) Uani 1 1 d . . .
N6 N 0.36355(7) 0.98767(11) 0.43804(12) 0.0607(3) Uani 1 1 d . . .
O1 O 0.16224(5) 0.94019(8) 0.05464(8) 0.0482(2) Uani 1 1 d D . .
C1 C 0.23495(7) 0.96216(10) 0.18004(10) 0.0411(2) Uani 1 1 d . . .
H1A H 0.2638 1.0276 0.1764 0.049 Uiso 1 1 calc R . .
H1B H 0.2720 0.8967 0.2096 0.049 Uiso 1 1 calc R . .
C2 C 0.21345(6) 0.98631(9) 0.27811(10) 0.0371(2) Uani 1 1 d . . .
C3 C 0.15959(8) 0.78322(9) 0.24020(12) 0.0459(3) Uani 1 1 d . . .
H3 H 0.1628 0.7623 0.1718 0.055 Uiso 1 1 calc R . .
C6 C 0.06605(8) 1.05602(11) 0.17298(13) 0.0515(3) Uani 1 1 d . . .
H6 H 0.0412 0.9892 0.1751 0.062 Uiso 1 1 calc R . .
C8 C 0.08891(8) 1.22866(11) 0.13566(13) 0.0510(3) Uani 1 1 d . . .
H8 H 0.0797 1.3038 0.1060 0.061 Uiso 1 1 calc R . .
C7 C 0.02687(8) 1.15657(12) 0.11554(14) 0.0577(3) Uani 1 1 d . . .
H7 H -0.0296 1.1732 0.0720 0.069 Uiso 1 1 calc R . .
C4 C 0.12926(10) 0.71840(11) 0.29368(15) 0.0585(3) Uani 1 1 d . . .
H4 H 0.1078 0.6446 0.2700 0.070 Uiso 1 1 calc R . .
C5 C 0.13712(11) 0.78590(12) 0.39121(15) 0.0623(4) Uani 1 1 d . . .
H5 H 0.1213 0.7627 0.4447 0.075 Uiso 1 1 calc R . .
C9 C 0.29556(8) 1.10792(11) 0.48408(12) 0.0510(3) Uani 1 1 d . . .
H9 H 0.2522 1.1477 0.4770 0.061 Uiso 1 1 calc R . .
C10 C 0.37825(9) 1.11709(13) 0.58230(13) 0.0614(4) Uani 1 1 d . . .
H10 H 0.4031 1.1640 0.6556 0.074 Uiso 1 1 calc R . .
C11 C 0.41747(10) 1.04140(14) 0.54965(15) 0.0667(4) Uani 1 1 d . . .
H11 H 0.4749 1.0297 0.6002 0.080 Uiso 1 1 calc R . .
H1 H 0.1603(11) 0.9915(15) 0.0021(17) 0.078(5) Uiso 1 1 d D . .

loop_
_atom_site_aniso_label
_atom_site_aniso_U_11
_atom_site_aniso_U_22
_atom_site_aniso_U_33
_atom_site_aniso_U_23
_atom_site_aniso_U_13
_atom_site_aniso_U_12
N1 0.0504(5) 0.0362(5) 0.0394(4) -0.0021(3) 0.0297(4) -0.0026(4)
N2 0.0803(7) 0.0492(6) 0.0503(6) -0.0038(4) 0.0482(6) -0.0076(5)
N3 0.0432(5) 0.0360(5) 0.0459(5) -0.0010(3) 0.0288(4) -0.0013(3)
N4 0.0558(6) 0.0391(5) 0.0697(7) 0.0060(5) 0.0421(6) 0.0010(4)
N5 0.0447(5) 0.0409(5) 0.0403(5) -0.0067(4) 0.0245(4) -0.0030(4)
N6 0.0440(6) 0.0648(7) 0.0558(6) -0.0148(5) 0.0190(5) 0.0040(5)
O1 0.0532(5) 0.0536(5) 0.0378(4) -0.0029(3) 0.0264(4) -0.0077(4)
C1 0.0431(6) 0.0460(6) 0.0395(5) -0.0034(4) 0.0270(5) -0.0031(4)
C2 0.0404(5) 0.0358(5) 0.0374(5) -0.0031(4) 0.0240(4) -0.0024(4)
C3 0.0550(6) 0.0373(5) 0.0510(6) -0.0059(4) 0.0340(5) -0.0029(4)
C6 0.0430(6) 0.0472(6) 0.0612(7) -0.0052(5) 0.0285(6) -0.0064(5)
C8 0.0603(7) 0.0431(6) 0.0534(7) 0.0040(5) 0.0353(6) 0.0086(5)
C7 0.0443(6) 0.0566(7) 0.0614(8) -0.0040(6) 0.0247(6) 0.0041(5)
C4 0.0733(8) 0.0409(6) 0.0728(8) -0.0037(6) 0.0490(7) -0.0102(6)
C5 0.0869(10) 0.0550(8) 0.0676(8) 0.0027(6) 0.0578(8) -0.0096(7)
C9 0.0631(7) 0.0506(7) 0.0508(6) -0.0148(5) 0.0397(6) -0.0121(5)
C10 0.0693(8) 0.0656(8) 0.0479(7) -0.0189(6) 0.0333(7) -0.0226(7)
C11 0.0503(7) 0.0747(9) 0.0536(8) -0.0135(7) 0.0181(6) -0.0068(6)

loop_
_atom_type_symbol
_atom_type_description
_atom_type_scat_dispersion_real
_atom_type_scat_dispersion_imag
_atom_type_scat_source
C C 0.0033 0.0016 'International Tables Vol C Tables 4.2.6.8 and 6.1.1.4'
H H 0.0000 0.0000 'International Tables Vol C Tables 4.2.6.8 and 6.1.1.4'
N N 0.0061 0.0033 'International Tables Vol C Tables 4.2.6.8 and 6.1.1.4'
O O 0.0106 0.0060 'International Tables Vol C Tables 4.2.6.8 and 6.1.1.4'

loop_
_geom_angle_atom_site_label_1
_geom_angle_atom_site_label_2
_geom_angle_atom_site_label_3
_geom_angle
_geom_angle_site_symmetry_1
_geom_angle_site_symmetry_3
_geom_angle_publ_flag
C3 N1 N2 111.52(9) . . ?
C3 N1 C2 128.73(9) . . ?
N2 N1 C2 119.35(9) . . ?
C5 N2 N1 104.25(10) . . ?
C6 N3 N4 111.76(10) . . ?
C6 N3 C2 128.24(9) . . ?
N4 N3 C2 118.62(9) . . ?
C8 N4 N3 103.99(10) . . ?
C9 N5 N6 111.79(10) . . ?
C9 N5 C2 129.65(10) . . ?
N6 N5 C2 118.54(9) . . ?
C11 N6 N5 104.09(11) . . ?
O1 C1 C2 110.81(9) . . ?
N3 C2 N1 107.67(8) . . ?
N3 C2 N5 108.66(8) . . ?
N1 C2 N5 110.01(9) . . ?
N3 C2 C1 110.64(9) . . ?
N1 C2 C1 111.55(8) . . ?
N5 C2 C1 108.28(8) . . ?
N1 C3 C4 106.93(10) . . ?
N3 C6 C7 106.73(11) . . ?
N4 C8 C7 112.23(11) . . ?
C6 C7 C8 105.26(11) . . ?
C3 C4 C5 105.29(11) . . ?
N2 C5 C4 112.00(11) . . ?
N5 C9 C10 106.95(12) . . ?
C9 C10 C11 105.08(12) . . ?
N6 C11 C10 112.09(13) . . ?

loop_
_geom_bond_atom_site_label_1
_geom_bond_atom_site_label_2
_geom_bond_distance
_geom_bond_site_symmetry_2
_geom_bond_publ_flag
N1 C3 1.3525(14) . ?
N1 N2 1.3631(13) . ?
N1 C2 1.4546(13) . ?
N2 C5 1.3238(18) . ?
N3 C6 1.3486(15) . ?
N3 N4 1.3584(13) . ?
N3 C2 1.4549(13) . ?
N4 C8 1.3226(16) . ?
N5 C9 1.3486(14) . ?
N5 N6 1.3538(15) . ?
N5 C2 1.4602(13) . ?
N6 C11 1.3249(18) . ?
O1 C1 1.4040(14) . ?
C1 C2 1.5446(14) . ?
C3 C4 1.3604(18) . ?
C6 C7 1.3606(19) . ?
C8 C7 1.3810(19) . ?
C4 C5 1.389(2) . ?
C9 C10 1.358(2) . ?
C10 C11 1.385(2) . ?

loop_
_cod_related_entry_id
_cod_related_entry_database
_cod_related_entry_code
1 ChemSpider 10198162
